data_2016481
loop_
_publ_author_name
'Trilleras, Jorge'
'Low, John N.'
'Cobo, Justo'
'Marchal, Antonio'
'Glidewell, Christopher'

_publ_section_title
;
 Four products from the cyanoacetylation of pyrimidines:
 hydrogen-bonded dimers, \p-stacked hydrogen-bonded chains and
 hydrogen-bonded chains of edge-fused rings
;
_journal_coeditor_code GA3078
_journal_issue 3
_journal_name_full 'Acta Crystallographica Section C'
_journal_page_first o149
_journal_page_last o154
_journal_paper_doi 10.1107/S0108270108003557
_journal_volume 64
_journal_year 2008
_chemical_formula_iupac 'C8 H7 Cl N4 O S'
_chemical_formula_moiety 'C8 H7 Cl N4 O S'
_chemical_formula_sum 'C8 H7 Cl N4 O S'
_chemical_formula_weight 242.69
_chemical_name_systematic
;
2-cyano-<i>N</i>-[6-chloro-2-(methylsulfanyl)pyrimidin-4-yl]acetamide
;
_space_group_IT_number 14
_symmetry_cell_setting monoclinic
_symmetry_space_group_name_Hall '-P 2ybc'
_symmetry_space_group_name_H-M 'P 1 21/c 1'
_atom_sites_solution_hydrogens geom
_atom_sites_solution_primary direct
_atom_sites_solution_secondary difmap
_cell_angle_alpha 90.00
_cell_angle_beta 108.827(13)
_cell_angle_gamma 90.00
_cell_formula_units_Z 4
_cell_length_a 12.8655(7)
_cell_length_b 8.4390(2)
_cell_length_c 9.9327(15)
_cell_measurement_reflns_used 2336
_cell_measurement_temperature 120(2)
_cell_measurement_theta_max 27.54
_cell_measurement_theta_min 3.24
_cell_volume 1020.71(18)
_computing_cell_refinement 'DIRAX/LSQ (Duisenberg <i>et al.</i>,  2000)'
_computing_data_collection 'COLLECT (Nonius, 1999)'
_computing_data_reduction 'EVALCCD (Duisenberg <i>et al.</i>,  2003)'
_computing_molecular_graphics 'PLATON (Spek, 2003)'
_computing_publication_material 'SHELXL97 (Sheldrick, 2008) and PRPKAPPA (Ferguson, 1999)'
_computing_structure_refinement 'OSCAIL (McArdle, 2003) and SHELXL97 (Sheldrick, 2008)'
_computing_structure_solution 'SIR2004 (Burla <i>et al.</i>,  2005)'
_diffrn_ambient_temperature 120(2)
_diffrn_detector_area_resol_mean 9.091
_diffrn_measured_fraction_theta_full 0.994
_diffrn_measured_fraction_theta_max 0.994
_diffrn_measurement_device_type 'Bruker Nonius KappaCCD'
_diffrn_measurement_method '\f and \w scans'
_diffrn_radiation_monochromator graphite
_diffrn_radiation_source 'Bruker Nonius FR591 rotating anode'
_diffrn_radiation_type 'Mo K\a'
_diffrn_radiation_wavelength 0.71073
_diffrn_reflns_av_R_equivalents 0.0752
_diffrn_reflns_av_sigmaI/netI 0.0395
_diffrn_reflns_limit_h_max 16
_diffrn_reflns_limit_h_min -16
_diffrn_reflns_limit_k_max 10
_diffrn_reflns_limit_k_min -10
_diffrn_reflns_limit_l_max 12
_diffrn_reflns_limit_l_min -12
_diffrn_reflns_number 22495
_diffrn_reflns_theta_full 27.54
_diffrn_reflns_theta_max 27.54
_diffrn_reflns_theta_min 3.24
_diffrn_standards_decay_% 0
_diffrn_standards_number 0
_exptl_absorpt_coefficient_mu 0.555
_exptl_absorpt_correction_T_max 0.910
_exptl_absorpt_correction_T_min 0.843
_exptl_absorpt_correction_type multi-scan
_exptl_absorpt_process_details '(SADABS; Sheldrick, 2003)'
_exptl_crystal_colour colourless
_exptl_crystal_density_diffrn 1.579
_exptl_crystal_density_method 'not measured'
_exptl_crystal_description block
_exptl_crystal_F_000 496
_exptl_crystal_size_max 0.35
_exptl_crystal_size_mid 0.27
_exptl_crystal_size_min 0.17
_refine_diff_density_max 0.661
_refine_diff_density_min -0.644
_refine_ls_extinction_method none
_refine_ls_goodness_of_fit_ref 1.083
_refine_ls_hydrogen_treatment constr
_refine_ls_matrix_type full
_refine_ls_number_parameters 137
_refine_ls_number_reflns 2336
_refine_ls_number_restraints 0
_refine_ls_restrained_S_all 1.083
_refine_ls_R_factor_all 0.0925
_refine_ls_R_factor_gt 0.0606
_refine_ls_shift/su_max 0.000
_refine_ls_shift/su_mean 0.000
_refine_ls_structure_factor_coef Fsqd
_refine_ls_weighting_details 'w = 1/[\s^2^(Fo^2^)+(0.0836P)^2^+2.4077P] where P=(Fo^2^+2Fc^2^)/3'
_refine_ls_weighting_scheme calc
_refine_ls_wR_factor_gt 0.1476
_refine_ls_wR_factor_ref 0.1750
_reflns_number_gt 1676
_reflns_number_total 2336
_reflns_threshold_expression I>2\s(I)
_cod_data_source_file ga3078.cif
_cod_data_source_block IV
_cod_original_cell_volume 1020.72(18)
_cod_original_sg_symbol_H-M 'P 21/c'
_cod_database_code 2016481
_cod_database_fobs_code 2016481

loop_
_symmetry_equiv_pos_as_xyz
'x, y, z'
'-x, y+1/2, -z+1/2'
'-x, -y, -z'
'x, -y-1/2, z-1/2'

loop_
_atom_site_type_symbol
_atom_site_label
_atom_site_fract_x
_atom_site_fract_y
_atom_site_fract_z
_atom_site_U_iso_or_equiv
_atom_site_adp_type
_atom_site_calc_flag
_atom_site_refinement_flags
_atom_site_occupancy
Cl Cl4 0.18155(7) 0.13085(10) 0.59161(9) 0.0283(3) Uani d . 1
S S2 0.10158(8) 0.73720(10) 0.64821(9) 0.0268(3) Uani d . 1
O O61 0.4391(2) 0.3695(3) 0.3599(3) 0.0316(6) Uani d . 1
N N1 0.2288(2) 0.6376(3) 0.5108(3) 0.0224(6) Uani d . 1
N N3 0.1496(2) 0.4326(4) 0.6154(3) 0.0229(6) Uani d . 1
N N6 0.3405(2) 0.5882(3) 0.3773(3) 0.0251(6) Uani d . 1
N N64 0.6028(3) 0.4459(4) 0.1565(3) 0.0320(7) Uani d . 1
C C2 0.1671(3) 0.5848(4) 0.5871(3) 0.0212(7) Uani d . 1
C C4 0.2027(3) 0.3296(4) 0.5620(3) 0.0226(7) Uani d . 1
C C5 0.2705(3) 0.3656(4) 0.4834(4) 0.0253(7) Uani d . 1
C C6 0.2807(3) 0.5265(4) 0.4603(3) 0.0234(7) Uani d . 1
C C21 0.0339(3) 0.6320(4) 0.7537(4) 0.0305(8) Uani d . 1
C C61 0.4108(3) 0.5051(4) 0.3262(4) 0.0244(7) Uani d . 1
C C62 0.4490(3) 0.5977(5) 0.2199(4) 0.0333(9) Uani d . 1
C C63 0.5358(3) 0.5140(4) 0.1834(4) 0.0266(8) Uani d . 1
H H6 0.3364 0.6890 0.3640 0.030 Uiso d R 1
H H5 0.3073 0.2866 0.4477 0.030 Uiso calc R 1
H H21A 0.0889 0.5787 0.8327 0.046 Uiso calc R 1
H H21B -0.0161 0.5530 0.6944 0.046 Uiso calc R 1
H H21C -0.0080 0.7069 0.7914 0.046 Uiso calc R 1
H H62A 0.3860 0.6154 0.1325 0.040 Uiso calc R 1
H H62B 0.4767 0.7025 0.2606 0.040 Uiso calc R 1

loop_
_atom_site_aniso_label
_atom_site_aniso_U_11
_atom_site_aniso_U_22
_atom_site_aniso_U_33
_atom_site_aniso_U_12
_atom_site_aniso_U_13
_atom_site_aniso_U_23
Cl4 0.0356(5) 0.0230(4) 0.0307(5) 0.0000(3) 0.0170(4) 0.0027(3)
S2 0.0313(5) 0.0264(5) 0.0278(5) -0.0001(3) 0.0164(4) -0.0030(3)
O61 0.0366(15) 0.0275(14) 0.0401(15) 0.0076(11) 0.0254(12) 0.0073(11)
N1 0.0266(15) 0.0221(14) 0.0209(14) 0.0005(11) 0.0111(12) -0.0004(11)
N3 0.0223(14) 0.0301(15) 0.0174(13) -0.0007(12) 0.0077(11) 0.0008(12)
N6 0.0313(16) 0.0217(14) 0.0273(15) 0.0024(12) 0.0166(13) 0.0024(12)
N64 0.0368(18) 0.0324(17) 0.0322(17) 0.0047(14) 0.0186(14) 0.0020(14)
C2 0.0241(17) 0.0229(16) 0.0168(15) 0.0021(13) 0.0069(13) -0.0033(13)
C4 0.0234(17) 0.0231(16) 0.0176(15) -0.0029(13) 0.0015(13) 0.0028(13)
C5 0.0288(19) 0.0261(18) 0.0241(17) -0.0002(14) 0.0128(15) -0.0022(14)
C6 0.0246(17) 0.0267(17) 0.0212(16) -0.0006(14) 0.0107(14) -0.0037(13)
C21 0.037(2) 0.033(2) 0.0288(19) -0.0022(16) 0.0215(16) -0.0028(15)
C61 0.0274(18) 0.0249(17) 0.0227(17) -0.0014(14) 0.0105(14) -0.0004(14)
C62 0.036(2) 0.0321(19) 0.041(2) 0.0075(16) 0.0259(18) 0.0093(17)
C63 0.0327(19) 0.0250(17) 0.0245(17) -0.0026(15) 0.0125(15) 0.0013(14)

loop_
_atom_type_symbol
_atom_type_description
_atom_type_scat_dispersion_real
_atom_type_scat_dispersion_imag
_atom_type_scat_source
C C 0.0033 0.0016 'International Tables Vol C Tables 4.2.6.8 and 6.1.1.4'
H H 0.0000 0.0000 'International Tables Vol C Tables 4.2.6.8 and 6.1.1.4'
Cl Cl 0.1484 0.1585 'International Tables Vol C Tables 4.2.6.8 and 6.1.1.4'
N N 0.0061 0.0033 'International Tables Vol C Tables 4.2.6.8 and 6.1.1.4'
O O 0.0106 0.0060 'International Tables Vol C Tables 4.2.6.8 and 6.1.1.4'
S S 0.1246 0.1234 'International Tables Vol C Tables 4.2.6.8 and 6.1.1.4'

loop_
_geom_angle_atom_site_label_1
_geom_angle_atom_site_label_2
_geom_angle_atom_site_label_3
_geom_angle
_geom_angle_publ_flag
C2 S2 C21 102.54(17) no
C6 N1 C2 115.9(3) no
C4 N3 C2 113.7(3) no
C61 N6 C6 125.8(3) no
C61 N6 H6 117.8 no
C6 N6 H6 116.1 no
N1 C2 N3 127.1(3) no
N1 C2 S2 113.1(3) no
N3 C2 S2 119.7(2) no
N3 C4 C5 125.9(3) no
N3 C4 Cl4 116.0(3) no
C5 C4 Cl4 118.1(3) no
C4 C5 C6 114.8(3) no
C4 C5 H5 122.6 no
C6 C5 H5 122.6 no
N1 C6 C5 122.5(3) no
N1 C6 N6 113.3(3) no
C5 C6 N6 124.0(3) no
S2 C21 H21A 109.5 no
S2 C21 H21B 109.5 no
H21A C21 H21B 109.5 no
S2 C21 H21C 109.5 no
H21A C21 H21C 109.5 no
H21B C21 H21C 109.5 no
O61 C61 N6 123.8(3) no
O61 C61 C62 122.8(3) no
N6 C61 C62 113.4(3) no
C63 C62 C61 111.7(3) no
C63 C62 H62A 109.3 no
C61 C62 H62A 109.3 no
C63 C62 H62B 109.3 no
C61 C62 H62B 109.3 no
H62A C62 H62B 107.9 no
N64 C63 C62 178.3(4) no

loop_
_geom_bond_atom_site_label_1
_geom_bond_atom_site_label_2
_geom_bond_distance
_geom_bond_publ_flag
Cl4 C4 1.740(3) no
S2 C2 1.750(3) no
S2 C21 1.798(4) no
O61 C61 1.215(4) no
N1 C6 1.339(4) no
N1 C2 1.339(4) no
N3 C4 1.318(5) no
N3 C2 1.349(4) no
N6 C61 1.365(4) no
N6 C6 1.398(4) no
N6 H6 0.86 no
N64 C63 1.136(5) no
C4 C5 1.379(5) no
C5 C6 1.390(5) no
C5 H5 0.95 no
C21 H21A 0.98 no
C21 H21B 0.98 no
C21 H21C 0.98 no
C61 C62 1.516(5) no
C62 C63 1.463(5) no
C62 H62A 0.99 no
C62 H62B 0.99 no

loop_
_geom_hbond_atom_site_label_D
_geom_hbond_atom_site_label_H
_geom_hbond_atom_site_label_A
_geom_hbond_site_symmetry_A
_geom_hbond_distance_DH
_geom_hbond_distance_HA
_geom_hbond_distance_DA
_geom_hbond_angle_DHA
_geom_hbond_publ_flag
N6 H6 N64 2_655 0.86 2.34 3.149(4) 158 no
C5 H5 O61 . 0.95 2.25 2.816(5) 117 no
C62 H62B N64 2_655 0.99 2.55 3.334(5) 136 no
C62 H62B O61 2_655 0.99 2.33 2.949(5) 120 no

loop_
_geom_torsion_atom_site_label_1
_geom_torsion_atom_site_label_2
_geom_torsion_atom_site_label_3
_geom_torsion_atom_site_label_4
_geom_torsion
_geom_torsion_publ_flag
C6 N1 C2 N3 -1.8(5) no
C6 N1 C2 S2 -179.6(2) no
C4 N3 C2 N1 1.5(5) no
C4 N3 C2 S2 179.2(2) no
C21 S2 C2 N1 -176.6(3) no
C21 S2 C2 N3 5.4(3) no
C2 N3 C4 C5 -0.3(5) no
C2 N3 C4 Cl4 -178.8(2) no
N3 C4 C5 C6 -0.4(5) no
Cl4 C4 C5 C6 178.1(3) no
C2 N1 C6 C5 0.9(5) no
C2 N1 C6 N6 177.8(3) no
C4 C5 C6 N1 0.1(5) no
C4 C5 C6 N6 -176.5(3) no
C61 N6 C6 N1 172.1(3) no
C61 N6 C6 C5 -11.1(6) no
C6 N6 C61 O61 -8.3(6) no
C6 N6 C61 C62 170.5(3) no
O61 C61 C62 C63 -9.4(5) no
N6 C61 C62 C63 171.8(3) no

loop_
_cod_related_entry_id
_cod_related_entry_database
_cod_related_entry_code
1 ChemSpider 21118944
